data_7249533
loop_
_publ_author_name
'Huang, Li'
'Yang, Yufan'
'Yu, Xiaoyang'
'Li, Xiaonan'
'Shen, Yuan'
'Song, Runhong'
'Zhang, Hong'

_publ_section_title
;
 Two polyoxovanadates for visible light driven photocatalytic performance
;
_journal_issue 43
_journal_name_full CrystEngComm
_journal_page_first 6226
_journal_page_last 6234
_journal_paper_doi 10.1039/D4CE00494A
_journal_volume 26
_journal_year 2024
_chemical_formula_moiety 'C48 H40 O56 P8 V16, 8(C2 H8 N)'
_chemical_formula_sum 'C64 H104 N8 O56 P8 V16'
_chemical_formula_weight 2944.35
_space_group_crystal_system monoclinic
_space_group_IT_number 14
_space_group_name_Hall '-P 2yn'
_space_group_name_H-M_alt 'P 1 21/n 1'
_atom_sites_solution_hydrogens geom
_audit_creation_date 2023-04-11
_audit_creation_method
;
Olex2 1.2
(compiled 2018.05.29 svn.r3508 for OlexSys, GUI svn.r5506)
;
_audit_update_record
;
2024-01-29 deposited with the CCDC.	2024-10-01 downloaded from the CCDC.
;
_cell_angle_alpha 90
_cell_angle_beta 90.082(6)
_cell_angle_gamma 90
_cell_formula_units_Z 4
_cell_length_a 21.110(4)
_cell_length_b 25.413(4)
_cell_length_c 26.005(5)
_cell_measurement_reflns_used 9706
_cell_measurement_temperature 295(2)
_cell_measurement_theta_max 24.962
_cell_measurement_theta_min 2.483
_cell_volume 13951(4)
_computing_cell_refinement 'SAINT V8.38A (?, 2016)'
_computing_data_reduction 'SAINT V8.38A (?, 2016)'
_computing_molecular_graphics 'Olex2 (Dolomanov et al., 2009)'
_computing_publication_material 'Olex2 (Dolomanov et al., 2009)'
_computing_structure_refinement 'ShelXL (Sheldrick, 2015)'
_computing_structure_solution 'SHELXT 2014/5 (Sheldrick, 2014)'
_diffrn_ambient_temperature 294.85
_diffrn_measured_fraction_theta_full 0.994
_diffrn_measured_fraction_theta_max 0.994
_diffrn_measurement_device_type 'CCD area detector'
_diffrn_measurement_method 'phi and omega scans'
_diffrn_radiation_monochromator graphite
_diffrn_radiation_type MoK\a
_diffrn_radiation_wavelength 0.71073
_diffrn_reflns_av_R_equivalents 0.1223
_diffrn_reflns_av_unetI/netI 0.0658
_diffrn_reflns_Laue_measured_fraction_full 0.994
_diffrn_reflns_Laue_measured_fraction_max 0.994
_diffrn_reflns_limit_h_max 25
_diffrn_reflns_limit_h_min -25
_diffrn_reflns_limit_k_max 30
_diffrn_reflns_limit_k_min -30
_diffrn_reflns_limit_l_max 30
_diffrn_reflns_limit_l_min -30
_diffrn_reflns_number 205792
_diffrn_reflns_point_group_measured_fraction_full 0.994
_diffrn_reflns_point_group_measured_fraction_max 0.994
_diffrn_reflns_theta_full 25.118
_diffrn_reflns_theta_max 25.118
_diffrn_reflns_theta_min 2.230
_exptl_absorpt_coefficient_mu 1.183
_exptl_absorpt_correction_type none
_exptl_crystal_density_diffrn 1.402
_exptl_crystal_description block
_exptl_crystal_F_000 5920
_exptl_crystal_size_max 0.18
_exptl_crystal_size_mid 0.12
_exptl_crystal_size_min 0.1
_refine_diff_density_max 1.592
_refine_diff_density_min -1.144
_refine_diff_density_rms 0.150
_refine_ls_extinction_method none
_refine_ls_goodness_of_fit_ref 1.039
_refine_ls_hydrogen_treatment constr
_refine_ls_matrix_type full
_refine_ls_number_parameters 1477
_refine_ls_number_reflns 24751
_refine_ls_number_restraints 2976
_refine_ls_restrained_S_all 1.059
_refine_ls_R_factor_all 0.1338
_refine_ls_R_factor_gt 0.0804
_refine_ls_shift/su_max 0.001
_refine_ls_shift/su_mean 0.000
_refine_ls_structure_factor_coef Fsqd
_refine_ls_weighting_details 'w=1/[\s^2^(Fo^2^)+(0.1052P)^2^+127.1692P] where P=(Fo^2^+2Fc^2^)/3'
_refine_ls_weighting_scheme calc
_refine_ls_wR_factor_gt 0.2105
_refine_ls_wR_factor_ref 0.2472
_reflns_Friedel_coverage 0.000
_reflns_number_gt 15458
_reflns_number_total 24751
_reflns_threshold_expression 'I > 2\s(I)'
_cod_data_source_file d4ce00494a2.cif
_cod_data_source_block 1_sq
_cod_database_code 7249533
_shelx_shelxl_version_number 2016/6
_shelx_space_group_comment
;
The symmetry employed for this shelxl refinement is uniquely defined
by the following loop, which should always be used as a source of
symmetry information in preference to the above space-group names.
They are only intended as comments.
;
_shelx_estimated_absorpt_t_max 0.891
_shelx_estimated_absorpt_t_min 0.815
_olex2_refinement_description
;
1. Fixed Uiso
 At 1.2 times of:
  All C(H) groups, All N(H,H) groups
 At 1.5 times of:
  All C(H,H,H) groups
2. Restrained distances
 C62-N7
 1.5 with sigma of 0.02
 C61-N7
 1.5 with sigma of 0.02
 C62-C61
 2.5 with sigma of 0.02
 C63-N9
 1.5 with sigma of 0.02
 N9-C65
 1.5 with sigma of 0.02
 C65-C63
 2.5 with sigma of 0.02
 C66-N11
 1.5 with sigma of 0.02
 N11-C68
 1.5 with sigma of 0.02
 C68-C66
 2.5 with sigma of 0.02
 C67-N10
 1.5 with sigma of 0.02
 N10-C69
 1.5 with sigma of 0.02
 C69-C67
 2.5 with sigma of 0.02
 N8-C70
 1.5 with sigma of 0.02
 N8-C64
 1.5 with sigma of 0.02
 C70-C64
 2.5 with sigma of 0.02
 C71-N12
 1.5 with sigma of 0.02
 N12-C72
 1.5 with sigma of 0.02
 C72-C71
 2.5 with sigma of 0.02
 H69A-H10B
 2.3 with sigma of 0.02
 H68A-H11A
 2.3 with sigma of 0.02
 H67A-H10B
 2.3 with sigma of 0.02
 H3A-H35A
 2.3 with sigma of 0.02
 H4A-H56C
 2.3 with sigma of 0.02
 H4A-H39C
 2.3 with sigma of 0.02
 H3B-H35B
 2.3 with sigma of 0.02
 H8A-H70C
 2.3 with sigma of 0.02
 H8A-H64C
 2.3 with sigma of 0.02
 H3B-H35A
 2.3 with sigma of 0.02
 H3B-H49C
 2.3 with sigma of 0.02
 H8B-H70A
 2.3 with sigma of 0.02
 H4B-H39C
 2.3 with sigma of 0.02
 H4A-H39B
 2.3 with sigma of 0.02
 H72C-H12B
 2.3 with sigma of 0.02
 H12B-H71C
 2.3 with sigma of 0.02
 H12A-H71B
 2.3 with sigma of 0.02
 H12A-H72A
 2.3 with sigma of 0.02
 H11B-H66B
 2.3 with sigma of 0.02
 H11A-H66C
 2.3 with sigma of 0.02
 H4B-H56C
 2.3 with sigma of 0.02
 H4A-H56A
 2.3 with sigma of 0.02
 H3A-H49C
 2.3 with sigma of 0.02
 H3B-H49B
 2.3 with sigma of 0.02
3. Uiso/Uaniso restraints and constraints
C1 \\sim C2 \\sim C3 \\sim C4 \\sim C5 \\sim C6 \\sim C7 \\sim C8 \\sim C9
\\sim C10 \\sim C11 \\sim C12 \\sim C13 \\sim C14 \\sim C15 \\sim C16 \\sim C17
\\sim C18 \\sim C19 \\sim C20 \\sim C21 \\sim C22 \\sim C23 \\sim C24 \\sim C25
\\sim C26 \\sim C27 \\sim C28 \\sim C29 \\sim C30 \\sim C31 \\sim C32 \\sim C33
\\sim C34 \\sim C35 \\sim C36 \\sim C37 \\sim C38 \\sim C39 \\sim C40 \\sim C41
\\sim C42 \\sim C43 \\sim C44 \\sim C45 \\sim C46 \\sim C47 \\sim C48 \\sim C49
\\sim C50 \\sim C51 \\sim C52 \\sim C53 \\sim C54 \\sim C55 \\sim C56 \\sim C57
\\sim C58 \\sim C59 \\sim C60 \\sim C61 \\sim C62 \\sim C63 \\sim C64 \\sim C65
\\sim C66 \\sim C67 \\sim C68 \\sim C69 \\sim C70 \\sim C71 \\sim C72 \\sim N1
\\sim N2 \\sim N3 \\sim N4 \\sim N5 \\sim N6 \\sim N7 \\sim N8 \\sim N9 \\sim
N10 \\sim N11 \\sim N12 \\sim O1 \\sim O2 \\sim O3 \\sim O4 \\sim O5 \\sim O6
\\sim O7 \\sim O8 \\sim O9 \\sim O10 \\sim O11 \\sim O12 \\sim O13 \\sim O14
\\sim O15 \\sim O16 \\sim O17 \\sim O18 \\sim O19 \\sim O20 \\sim O21 \\sim O22
\\sim O23 \\sim O24 \\sim O25 \\sim O26 \\sim O27 \\sim O28 \\sim O29 \\sim O30
\\sim O31 \\sim O32 \\sim O33 \\sim O34 \\sim O35 \\sim O36 \\sim O37 \\sim O38
\\sim O39 \\sim O40 \\sim O41 \\sim O42 \\sim O43 \\sim O44 \\sim O45 \\sim O46
\\sim O47 \\sim O48 \\sim O49 \\sim O50 \\sim O51 \\sim O52 \\sim O53 \\sim O54
\\sim O55 \\sim O56: within 3.8A with sigma of 0.01 and sigma for terminal
atoms of 0.03
Uanis(C70) \\sim Ueq: with sigma of 0.01 and sigma for terminal atoms of 0.02
Uanis(N7) \\sim Ueq: with sigma of 0.01 and sigma for terminal atoms of 0.02
Uanis(N11) \\sim Ueq, Uanis(C66) \\sim Ueq, Uanis(C68) \\sim Ueq, : with sigma
of 0.01 and sigma for terminal atoms of 0.02
Uanis(C69) \\sim Ueq, Uanis(C67) \\sim Ueq, Uanis(N10) \\sim Ueq, : with sigma
of 0.01 and sigma for terminal atoms of 0.02
4. Others
 Fixed Sof: C57(0.5) H57A(0.5) H57B(0.5) H57C(0.5) N5(0.5) H5A(0.5) H5B(0.5)
 C58(0.5) H58A(0.5) H58B(0.5) H58C(0.5) C59(0.5) H59A(0.5) H59B(0.5) H59C(0.5)
 N6(0.5) H6A(0.5) H6B(0.5) C60(0.5) H60A(0.5) H60B(0.5) H60C(0.5) N8(0.5)
 H8A(0.5) H8B(0.5) C63(0.33333) H63A(0.33333) H63B(0.33333) H63C(0.33333)
 C64(0.5) H64A(0.5) H64B(0.5) H64C(0.5) N9(0.33333) H9A(0.33333) H9B(0.33333)
 C65(0.33333) H65A(0.33333) H65B(0.33333) H65C(0.33333) C66(0.33333)
 H66A(0.33333) H66B(0.33333) H66C(0.33333) C67(0.33333) H67A(0.33333)
 H67B(0.33333) H67C(0.33333) N10(0.33333) H10A(0.33333) H10B(0.33333)
 C68(0.33333) H68A(0.33333) H68B(0.33333) H68C(0.33333) N11(0.33333)
 H11A(0.33333) H11B(0.33333) C69(0.33333) H69A(0.33333) H69B(0.33333)
 H69C(0.33333) C70(0.5) H70A(0.5) H70B(0.5) H70C(0.5) N12(0.5) H12A(0.5)
 H12B(0.5) C71(0.5) H71A(0.5) H71B(0.5) H71C(0.5) C72(0.5) H72A(0.5) H72B(0.5)
 H72C(0.5)
5.a Secondary CH2 refined with riding coordinates:
 N1(H1A,H1B), N2(H2A,H2B), N3(H3A,H3B), N4(H4A,H4B), N5(H5A,H5B), N6(H6A,H6B),
 N7(H7A,H7B), N8(H8A,H8B), N9(H9A,H9B), N10(H10A,H10B), N11(H11A,H11B),
 N12(H12A,H12B)
5.b Aromatic/amide H refined with riding coordinates:
 C7(H7), C8(H8), C9(H9), C10(H10), C11(H11), C12(H12), C13(H13), C14(H14),
 C15(H15), C16(H16), C17(H17), C18(H18), C19(H19), C21(H21), C22(H22), C23(H23),
  C24(H24), C26(H26), C27(H27), C28(H28), C29(H29), C30(H30), C31(H31),
 C32(H32), C33(H33), C34(H34), C38(H38), C40(H40), C41(H41), C42(H42), C43(H43),
  C44(H44), C45(H45), C46(H46), C47(H47), C50(H50), C51(H51), C52(H52),
 C53(H53), C54(H54)
5.c Fitted hexagon refined as free rotating group:
 C43(C44,C45,C46,C47,C48), C50(C51,C52,C53,C54,C55)
5.d Idealised Me refined as rotating group:
 C20(H20A,H20B,H20C), C25(H25A,H25B,H25C), C35(H35A,H35B,H35C), C36(H36A,H36B,
 H36C), C37(H37A,H37B,H37C), C39(H39A,H39B,H39C), C49(H49A,H49B,H49C), C56(H56A,
 H56B,H56C), C57(H57A,H57B,H57C), C58(H58A,H58B,H58C), C59(H59A,H59B,H59C),
 C60(H60A,H60B,H60C), C61(H61A,H61B,H61C), C62(H62A,H62B,H62C), C63(H63A,H63B,
 H63C), C64(H64A,H64B,H64C), C65(H65A,H65B,H65C), C66(H66A,H66B,H66C), C67(H67A,
 H67B,H67C), C68(H68A,H68B,H68C), C69(H69A,H69B,H69C), C70(H70A,H70B,H70C),
 C71(H71A,H71B,H71C), C72(H72A,H72B,H72C)
;
_olex2_submission_special_instructions 'No special instructions were received'

loop_
_space_group_symop_operation_xyz
'x, y, z'
'-x+1/2, y+1/2, -z+1/2'
'-x, -y, -z'
'x-1/2, -y-1/2, z-1/2'

loop_
_atom_site_label
_atom_site_type_symbol
_atom_site_fract_x
_atom_site_fract_y
_atom_site_fract_z
_atom_site_U_iso_or_equiv
_atom_site_adp_type
_atom_site_occupancy
_atom_site_site_symmetry_order
_atom_site_calc_flag
_atom_site_refinement_flags_posn
_atom_site_refinement_flags_adp
_atom_site_refinement_flags_occupancy
_atom_site_disorder_assembly
_atom_site_disorder_group
V1 V 0.71636(6) 0.14261(5) 0.35462(5) 0.0241(3) Uani 1 1 d . . . . .
V2 V 0.71628(6) 0.35739(5) 0.64534(5) 0.0245(3) Uani 1 1 d . . . . .
V3 V 0.42941(6) 0.14449(5) 0.41955(5) 0.0255(3) Uani 1 1 d . . . . .
V4 V 0.42939(6) 0.35555(5) 0.58043(5) 0.0249(3) Uani 1 1 d . . . . .
V5 V 0.48658(6) 0.23318(5) 0.31780(5) 0.0247(3) Uani 1 1 d . . . . .
V6 V 0.38937(6) 0.24340(5) 0.60579(5) 0.0250(3) Uani 1 1 d . . . . .
V7 V 0.38945(6) 0.25668(5) 0.39418(5) 0.0249(3) Uani 1 1 d . . . . .
V8 V 0.48663(6) 0.26680(5) 0.68223(5) 0.0251(3) Uani 1 1 d . . . . .
V9 V 0.74595(6) 0.24609(5) 0.68267(5) 0.0253(3) Uani 1 1 d . . . . .
V10 V 0.51606(6) 0.34581(5) 0.34928(5) 0.0250(3) Uani 1 1 d . . . . .
V11 V 0.74590(6) 0.25385(5) 0.31726(5) 0.0248(3) Uani 1 1 d . . . . .
V12 V 0.51611(6) 0.15418(5) 0.65072(5) 0.0254(3) Uani 1 1 d . . . . .
V13 V 0.84207(6) 0.26424(6) 0.60556(5) 0.0286(3) Uani 1 1 d . . . . .
V14 V 0.80216(7) 0.15032(5) 0.58638(5) 0.0276(3) Uani 1 1 d . . . . .
V15 V 0.84221(6) 0.23577(6) 0.39434(5) 0.0288(3) Uani 1 1 d . . . . .
V16 V 0.80210(7) 0.34974(5) 0.41355(5) 0.0280(3) Uani 1 1 d . . . . .
P1 P 0.43438(10) 0.36325(8) 0.45338(8) 0.0268(5) Uani 1 1 d . . . . .
P2 P 0.56153(10) 0.37178(8) 0.64360(8) 0.0285(5) Uani 1 1 d . . . . .
P3 P 0.43445(10) 0.13671(8) 0.54657(8) 0.0263(5) Uani 1 1 d . . . . .
P4 P 0.56152(10) 0.12828(8) 0.35639(8) 0.0285(5) Uani 1 1 d . . . . .
P5 P 0.67007(10) 0.13922(8) 0.65010(8) 0.0267(5) Uani 1 1 d . . . . .
P6 P 0.67003(10) 0.36078(8) 0.34994(8) 0.0264(5) Uani 1 1 d . . . . .
P7 P 0.79697(11) 0.36640(9) 0.53943(8) 0.0303(5) Uani 1 1 d . . . . .
P8 P 0.79704(11) 0.13353(9) 0.46059(8) 0.0312(5) Uani 1 1 d . . . . .
O1 O 0.6776(3) 0.1940(2) 0.6737(2) 0.0327(11) Uani 1 1 d . U . . .
O2 O 0.7829(3) 0.1958(2) 0.3534(2) 0.0317(11) Uani 1 1 d . U . . .
O3 O 0.7829(3) 0.3045(2) 0.6465(2) 0.0316(11) Uani 1 1 d . U . . .
O4 O 0.6289(3) 0.3766(2) 0.6249(2) 0.0338(12) Uani 1 1 d . U . . .
O5 O 0.4482(3) 0.2942(2) 0.3498(2) 0.0278(11) Uani 1 1 d . U . . .
O6 O 0.5533(3) 0.2867(2) 0.3110(2) 0.0337(12) Uani 1 1 d . U . . .
O7 O 0.4312(3) 0.1960(2) 0.3640(2) 0.0325(11) Uani 1 1 d . U . . .
O8 O 0.6794(3) 0.1992(2) 0.3128(2) 0.0329(11) Uani 1 1 d . U . . .
O9 O 0.6794(3) 0.3008(2) 0.6870(2) 0.0329(11) Uani 1 1 d . U . . .
O10 O 0.6774(3) 0.3057(2) 0.3260(2) 0.0327(11) Uani 1 1 d . U . . .
O11 O 0.6030(3) 0.3669(2) 0.3703(2) 0.0350(11) Uani 1 1 d . U . . .
O12 O 0.6289(3) 0.1231(2) 0.3752(2) 0.0336(11) Uani 1 1 d . U . . .
O13 O 0.4481(3) 0.2060(2) 0.6503(2) 0.0287(11) Uani 1 1 d . U . . .
O14 O 0.3795(3) 0.2026(2) 0.4485(2) 0.0296(11) Uani 1 1 d . U . . .
O15 O 0.6028(3) 0.1331(2) 0.6298(2) 0.0346(11) Uani 1 1 d . U . . .
O16 O 0.3797(3) 0.2975(2) 0.5512(2) 0.0296(11) Uani 1 1 d . U . . .
O17 O 0.7971(3) 0.2062(2) 0.6366(2) 0.0326(11) Uani 1 1 d . U . . .
O18 O 0.4034(3) 0.3086(2) 0.4496(2) 0.0327(11) Uani 1 1 d . U . . .
O19 O 0.4547(3) 0.3739(2) 0.5086(2) 0.0367(12) Uani 1 1 d . U . . .
O20 O 0.7402(3) 0.3746(2) 0.5742(2) 0.0385(12) Uani 1 1 d . U . . .
O21 O 0.4038(3) 0.1914(2) 0.5504(2) 0.0333(11) Uani 1 1 d . U . . .
O22 O 0.5534(3) 0.2127(2) 0.6889(2) 0.0340(12) Uani 1 1 d . U . . .
O23 O 0.4546(3) 0.1259(2) 0.4914(2) 0.0367(12) Uani 1 1 d . U . . .
O24 O 0.7973(3) 0.2939(2) 0.3631(2) 0.0320(11) Uani 1 1 d . U . . .
O25 O 0.4913(3) 0.3697(2) 0.4186(2) 0.0367(12) Uani 1 1 d . U . . .
O26 O 0.4314(3) 0.3042(2) 0.6356(2) 0.0336(11) Uani 1 1 d . U . . .
O27 O 0.5159(3) 0.1221(2) 0.4008(2) 0.0379(12) Uani 1 1 d . U . . .
O28 O 0.4914(3) 0.1301(2) 0.5812(2) 0.0356(12) Uani 1 1 d . U . . .
O29 O 0.7166(3) 0.1276(2) 0.6072(2) 0.0377(12) Uani 1 1 d . U . . .
O30 O 0.7404(3) 0.1255(2) 0.4256(2) 0.0399(12) Uani 1 1 d . U . . .
O31 O 0.5540(3) 0.1804(2) 0.3278(2) 0.0376(12) Uani 1 1 d . U . . .
O32 O 0.5159(3) 0.3781(2) 0.5992(2) 0.0370(12) Uani 1 1 d . U . . .
O33 O 0.5538(3) 0.3195(2) 0.6723(2) 0.0378(12) Uani 1 1 d . U . . .
O34 O 0.7397(3) 0.4034(2) 0.6821(2) 0.0391(14) Uani 1 1 d . U . . .
O35 O 0.3821(3) 0.0997(2) 0.4013(3) 0.0434(15) Uani 1 1 d . U . . .
O36 O 0.7770(3) 0.1269(2) 0.5165(2) 0.0414(13) Uani 1 1 d . U . . .
O37 O 0.8520(3) 0.2071(2) 0.5538(2) 0.0363(12) Uani 1 1 d . U . . .
O38 O 0.3822(3) 0.4004(2) 0.5988(2) 0.0402(15) Uani 1 1 d . U . . .
O39 O 0.7164(3) 0.3724(2) 0.3926(2) 0.0373(12) Uani 1 1 d . U . . .
O40 O 0.7774(3) 0.2586(2) 0.2609(2) 0.0390(15) Uani 1 1 d . U . . .
O41 O 0.7396(3) 0.0964(2) 0.3179(2) 0.0403(15) Uani 1 1 d . U . . .
O42 O 0.7771(3) 0.3727(2) 0.4833(2) 0.0409(13) Uani 1 1 d . U . . .
O43 O 0.8521(3) 0.2930(2) 0.4461(2) 0.0365(12) Uani 1 1 d . U . . .
O44 O 0.8282(3) 0.3128(2) 0.5469(2) 0.0385(12) Uani 1 1 d . U . . .
O45 O 0.8504(3) 0.3929(2) 0.3924(2) 0.0445(16) Uani 1 1 d . U . . .
O46 O 0.3218(3) 0.2652(3) 0.3685(2) 0.0444(16) Uani 1 1 d . U . . .
O47 O 0.8285(3) 0.1874(2) 0.4528(2) 0.0389(12) Uani 1 1 d . U . . .
O48 O 0.4935(3) 0.3885(2) 0.3095(2) 0.0450(16) Uani 1 1 d . U . . .
O49 O 0.3214(3) 0.2349(3) 0.6315(2) 0.0436(16) Uani 1 1 d . U . . .
O50 O 0.4567(3) 0.2739(2) 0.7387(2) 0.0411(15) Uani 1 1 d . U . . .
O51 O 0.7773(3) 0.2412(2) 0.7391(2) 0.0392(15) Uani 1 1 d . U . . .
O52 O 0.4930(3) 0.1116(2) 0.6906(2) 0.0445(16) Uani 1 1 d . U . . .
O53 O 0.8499(3) 0.1070(3) 0.6071(2) 0.0457(16) Uani 1 1 d . U . . .
O54 O 0.4569(3) 0.2258(3) 0.2612(2) 0.0440(16) Uani 1 1 d . U . . .
O55 O 0.9105(3) 0.2727(3) 0.6303(3) 0.0486(17) Uani 1 1 d . U . . .
O56 O 0.9105(3) 0.2273(3) 0.3695(3) 0.0504(17) Uani 1 1 d . U . . .
N1 N 0.8657(5) 0.1664(3) 0.7708(4) 0.062(3) Uani 1 1 d . U . . .
H1A H 0.893984 0.177187 0.793967 0.075 Uiso 1 1 calc R . . . .
H1B H 0.838662 0.192818 0.765867 0.075 Uiso 1 1 calc R . . . .
N2 N 0.8659(4) 0.3337(3) 0.2292(4) 0.060(2) Uani 1 1 d . U . . .
H2A H 0.894152 0.323316 0.205958 0.072 Uiso 1 1 calc R . . . .
H2B H 0.839005 0.307141 0.233978 0.072 Uiso 1 1 calc R . . . .
C1 C 0.6819(5) 0.4079(4) 0.2999(4) 0.0446(16) Uani 1 1 d . U . . .
C2 C 0.5457(5) 0.4228(4) 0.6885(4) 0.0483(17) Uani 1 1 d . U . . .
C3 C 0.5455(5) 0.0773(4) 0.3116(4) 0.0476(17) Uani 1 1 d . U . . .
C4 C 0.6817(5) 0.0926(4) 0.7007(4) 0.0460(17) Uani 1 1 d . U . . .
C5 C 0.3759(5) 0.4105(4) 0.4341(4) 0.0476(17) Uani 1 1 d . U . . .
C6 C 0.3760(5) 0.0896(4) 0.5657(4) 0.0463(17) Uani 1 1 d . U . . .
C7 C 0.4940(5) 0.0448(4) 0.3156(4) 0.0564(18) Uani 1 1 d . U . . .
H7 H 0.467218 0.049204 0.343650 0.068 Uiso 1 1 calc R . . . .
C8 C 0.4944(5) 0.4554(4) 0.6841(5) 0.0590(19) Uani 1 1 d . U . . .
H8 H 0.467351 0.451461 0.656062 0.071 Uiso 1 1 calc R . . . .
C9 C 0.6491(6) 0.0981(4) 0.7463(4) 0.0588(18) Uani 1 1 d . U . . .
H9 H 0.620794 0.125781 0.750566 0.071 Uiso 1 1 calc R . . . .
C10 C 0.7215(5) 0.0504(4) 0.6963(4) 0.0578(18) Uani 1 1 d . U . . .
H10 H 0.744348 0.045498 0.666157 0.069 Uiso 1 1 calc R . . . .
N3 N 0.3337(5) 0.3404(4) 0.7168(4) 0.084(3) Uani 1 1 d . U . . .
H3A H 0.364134 0.341137 0.693128 0.101 Uiso 1 1 calc DR . . . .
H3B H 0.327836 0.306369 0.723192 0.101 Uiso 1 1 calc DR . . . .
C11 C 0.6493(6) 0.4022(4) 0.2530(4) 0.0577(18) Uani 1 1 d . U . . .
H11 H 0.621755 0.374008 0.248333 0.069 Uiso 1 1 calc R . . . .
C12 C 0.7220(5) 0.4498(4) 0.3045(4) 0.0574(18) Uani 1 1 d . U . . .
H12 H 0.745281 0.454679 0.334513 0.069 Uiso 1 1 calc R . . . .
N4 N 0.3343(5) 0.1598(5) 0.2827(4) 0.084(3) Uani 1 1 d . U . . .
H4A H 0.364844 0.157950 0.306285 0.101 Uiso 1 1 calc DR . . . .
H4B H 0.329333 0.194111 0.277106 0.101 Uiso 1 1 calc DR . . . .
C13 C 0.3892(6) 0.0482(4) 0.5969(4) 0.0584(18) Uani 1 1 d . U . . .
H13 H 0.430367 0.043514 0.608878 0.070 Uiso 1 1 calc R . . . .
C14 C 0.6975(6) 0.0205(5) 0.7792(5) 0.068(2) Uani 1 1 d . U . . .
H14 H 0.702269 -0.004210 0.805287 0.081 Uiso 1 1 calc R . . . .
C15 C 0.7282(6) 0.0141(5) 0.7373(5) 0.068(2) Uani 1 1 d . U . . .
H15 H 0.755179 -0.014577 0.733660 0.081 Uiso 1 1 calc R . . . .
C16 C 0.3886(6) 0.4515(4) 0.4030(4) 0.0589(19) Uani 1 1 d . U . . .
H16 H 0.429492 0.455983 0.390518 0.071 Uiso 1 1 calc R . . . .
C17 C 0.6960(6) 0.4793(5) 0.2208(5) 0.067(2) Uani 1 1 d . U . . .
H17 H 0.699710 0.504197 0.194804 0.080 Uiso 1 1 calc R . . . .
C18 C 0.3410(6) 0.4878(5) 0.3889(5) 0.067(2) Uani 1 1 d . U . . .
H18 H 0.351100 0.515538 0.367038 0.080 Uiso 1 1 calc R . . . .
C19 C 0.3416(6) 0.0121(4) 0.6116(5) 0.066(2) Uani 1 1 d . U . . .
H19 H 0.351358 -0.015391 0.633836 0.079 Uiso 1 1 calc R . . . .
C20 C 0.8992(7) 0.1569(5) 0.7222(5) 0.077(3) Uani 1 1 d . U . . .
H20A H 0.872461 0.137237 0.699383 0.115 Uiso 1 1 calc GR . . . .
H20B H 0.937282 0.137373 0.728874 0.115 Uiso 1 1 calc GR . . . .
H20C H 0.909896 0.190006 0.706607 0.115 Uiso 1 1 calc GR . . . .
C21 C 0.5197(6) -0.0023(5) 0.2414(5) 0.069(2) Uani 1 1 d . U . . .
H21 H 0.510380 -0.028293 0.217361 0.082 Uiso 1 1 calc R . . . .
C22 C 0.7280(6) 0.4860(5) 0.2627(5) 0.066(2) Uani 1 1 d . U . . .
H22 H 0.755146 0.514599 0.265665 0.079 Uiso 1 1 calc R . . . .
C23 C 0.5868(6) 0.0661(5) 0.2714(4) 0.0631(19) Uani 1 1 d . U . . .
H23 H 0.624036 0.085445 0.268297 0.076 Uiso 1 1 calc R . . . .
C24 C 0.2856(6) 0.0172(5) 0.5946(5) 0.068(2) Uani 1 1 d . U . . .
H24 H 0.255557 -0.008203 0.602760 0.082 Uiso 1 1 calc R . . . .
C25 C 0.8993(7) 0.3433(5) 0.2778(5) 0.076(3) Uani 1 1 d . U . . .
H25A H 0.931618 0.369346 0.272557 0.115 Uiso 1 1 calc GR . . . .
H25B H 0.918413 0.311195 0.289570 0.115 Uiso 1 1 calc GR . . . .
H25C H 0.869800 0.355704 0.303115 0.115 Uiso 1 1 calc GR . . . .
C26 C 0.4795(6) 0.0056(5) 0.2804(5) 0.067(2) Uani 1 1 d . U . . .
H26 H 0.443037 -0.014634 0.283844 0.081 Uiso 1 1 calc R . . . .
C27 C 0.5198(6) 0.5021(5) 0.7593(5) 0.070(2) Uani 1 1 d . U . . .
H27 H 0.510101 0.527509 0.783713 0.084 Uiso 1 1 calc R . . . .
C28 C 0.4816(6) 0.4942(5) 0.7201(5) 0.070(2) Uani 1 1 d . U . . .
H28 H 0.445502 0.514900 0.716476 0.084 Uiso 1 1 calc R . . . .
C29 C 0.6582(6) 0.4383(5) 0.2135(5) 0.068(2) Uani 1 1 d . U . . .
H29 H 0.637680 0.433808 0.182141 0.082 Uiso 1 1 calc R . . . .
C30 C 0.5881(6) 0.4343(5) 0.7285(4) 0.0638(19) Uani 1 1 d . U . . .
H30 H 0.626145 0.416070 0.731533 0.077 Uiso 1 1 calc R . . . .
C31 C 0.2839(6) 0.4832(5) 0.4056(5) 0.070(2) Uani 1 1 d . U . . .
H31 H 0.253600 0.508443 0.397723 0.084 Uiso 1 1 calc R . . . .
C32 C 0.3160(5) 0.0963(5) 0.5504(5) 0.0655(19) Uani 1 1 d . U . . .
H32 H 0.305451 0.125512 0.530599 0.079 Uiso 1 1 calc R . . . .
C33 C 0.6587(6) 0.0613(5) 0.7871(5) 0.069(2) Uani 1 1 d . U . . .
H33 H 0.638456 0.065679 0.818513 0.083 Uiso 1 1 calc R . . . .
C34 C 0.3157(6) 0.4040(5) 0.4493(5) 0.0651(19) Uani 1 1 d . U . . .
H34 H 0.305066 0.375000 0.469313 0.078 Uiso 1 1 calc R . . . .
C35 C 0.3714(7) 0.3578(7) 0.7660(6) 0.141(6) Uani 1 1 d . U . . .
H35A H 0.407170 0.335024 0.770794 0.212 Uiso 1 1 calc DGR . . . .
H35B H 0.344237 0.355770 0.795485 0.212 Uiso 1 1 calc DGR . . . .
H35C H 0.385865 0.393397 0.761768 0.212 Uiso 1 1 calc GR . . . .
C36 C 0.8313(7) 0.3773(6) 0.2084(6) 0.098(4) Uani 1 1 d . U . . .
H36A H 0.807593 0.365985 0.178904 0.147 Uiso 1 1 calc GR . . . .
H36B H 0.860347 0.404545 0.198467 0.147 Uiso 1 1 calc GR . . . .
H36C H 0.802736 0.390750 0.233970 0.147 Uiso 1 1 calc GR . . . .
C37 C 0.8307(7) 0.1226(6) 0.7930(6) 0.097(4) Uani 1 1 d . U . . .
H37A H 0.800440 0.109792 0.768399 0.146 Uiso 1 1 calc GR . . . .
H37B H 0.808924 0.134243 0.823325 0.146 Uiso 1 1 calc GR . . . .
H37C H 0.859601 0.094890 0.801869 0.146 Uiso 1 1 calc GR . . . .
C38 C 0.5720(7) 0.4737(5) 0.7639(5) 0.075(2) Uani 1 1 d . U . . .
H38 H 0.599010 0.480119 0.791472 0.090 Uiso 1 1 calc R . . . .
C39 C 0.3712(7) 0.1428(8) 0.2330(6) 0.141(6) Uani 1 1 d . U . . .
H39A H 0.344529 0.147664 0.203391 0.212 Uiso 1 1 calc GR . . . .
H39B H 0.382857 0.106354 0.235630 0.212 Uiso 1 1 calc DGR . . . .
H39C H 0.408645 0.163854 0.229446 0.212 Uiso 1 1 calc DGR . . . .
C40 C 0.2685(6) 0.4404(5) 0.4354(5) 0.078(2) Uani 1 1 d . U . . .
H40 H 0.226947 0.435536 0.446339 0.094 Uiso 1 1 calc R . . . .
C41 C 0.5738(7) 0.0266(5) 0.2355(5) 0.075(2) Uani 1 1 d . U . . .
H41 H 0.601267 0.020189 0.208244 0.090 Uiso 1 1 calc R . . . .
C42 C 0.2680(6) 0.0595(5) 0.5640(5) 0.078(2) Uani 1 1 d . U . . .
H42 H 0.226396 0.063631 0.552774 0.094 Uiso 1 1 calc R . . . .
C43 C 0.8657(4) 0.4568(4) 0.5189(3) 0.084(2) Uani 1 1 d . U . . .
H43 H 0.847025 0.456517 0.486522 0.101 Uiso 1 1 calc R . . . .
C44 C 0.9073(5) 0.4970(3) 0.5323(3) 0.099(3) Uani 1 1 d G U . . .
H44 H 0.916315 0.523626 0.508842 0.119 Uiso 1 1 calc R . . . .
C45 C 0.9352(4) 0.4975(3) 0.5807(4) 0.096(3) Uani 1 1 d G U . . .
H45 H 0.962999 0.524436 0.589657 0.115 Uiso 1 1 calc R . . . .
C46 C 0.9217(4) 0.4578(4) 0.6158(3) 0.095(3) Uani 1 1 d G U . . .
H46 H 0.940393 0.458137 0.648151 0.114 Uiso 1 1 calc R . . . .
C47 C 0.8802(4) 0.4176(3) 0.6024(3) 0.078(2) Uani 1 1 d G U . . .
H47 H 0.871103 0.391028 0.625832 0.093 Uiso 1 1 calc R . . . .
C48 C 0.8522(4) 0.4171(3) 0.5540(3) 0.0646(19) Uani 1 1 d G U . . .
C49 C 0.2741(7) 0.3532(7) 0.6835(6) 0.122(5) Uani 1 1 d . U . . .
H49A H 0.278165 0.387899 0.669215 0.183 Uiso 1 1 calc GR . . . .
H49B H 0.236897 0.351611 0.704585 0.183 Uiso 1 1 calc DGR . . . .
H49C H 0.270620 0.328008 0.656119 0.183 Uiso 1 1 calc DGR . . . .
C50 C 0.8649(4) 0.0426(4) 0.4804(3) 0.083(2) Uani 1 1 d . U . . .
H50 H 0.845977 0.042675 0.512717 0.100 Uiso 1 1 calc R . . . .
C51 C 0.9060(5) 0.0023(3) 0.4668(3) 0.098(3) Uani 1 1 d G U . . .
H51 H 0.914580 -0.024694 0.489916 0.118 Uiso 1 1 calc R . . . .
C52 C 0.9342(4) 0.0022(3) 0.4185(4) 0.096(3) Uani 1 1 d G U . . .
H52 H 0.961687 -0.024784 0.409369 0.116 Uiso 1 1 calc R . . . .
C53 C 0.9213(4) 0.0425(4) 0.3839(3) 0.094(3) Uani 1 1 d G U . . .
H53 H 0.940192 0.042496 0.351622 0.113 Uiso 1 1 calc R . . . .
C54 C 0.8802(4) 0.0829(3) 0.3976(3) 0.077(2) Uani 1 1 d G U . . .
H54 H 0.871590 0.109866 0.374422 0.093 Uiso 1 1 calc R . . . .
C55 C 0.8520(4) 0.0830(3) 0.4458(3) 0.0633(19) Uani 1 1 d G U . . .
C56 C 0.2744(7) 0.1474(8) 0.3161(7) 0.133(5) Uani 1 1 d . U . . .
H56A H 0.275673 0.111349 0.326926 0.200 Uiso 1 1 calc DGR . . . .
H56B H 0.236918 0.153432 0.296008 0.200 Uiso 1 1 calc GR . . . .
H56C H 0.274029 0.169950 0.345710 0.200 Uiso 1 1 calc DGR . . . .
C57 C 0.6241(10) 0.4099(9) 0.5028(8) 0.056(4) Uani 0.5 1 d . U P . .
H57A H 0.623501 0.433451 0.531616 0.084 Uiso 0.5 1 calc GR . P . .
H57B H 0.666180 0.408317 0.488881 0.084 Uiso 0.5 1 calc GR . P . .
H57C H 0.611379 0.375402 0.513730 0.084 Uiso 0.5 1 calc GR . P . .
N5 N 0.5897(9) 0.4249(7) 0.4717(7) 0.054(2) Uani 0.5 1 d . U P . .
H5A H 0.552568 0.410273 0.479473 0.065 Uiso 0.5 1 calc R . P . .
H5B H 0.602288 0.409381 0.442763 0.065 Uiso 0.5 1 calc R . P . .
C58 C 0.5753(13) 0.4760(10) 0.4576(10) 0.082(6) Uani 0.5 1 d . U P . .
H58A H 0.613699 0.494898 0.450700 0.122 Uiso 0.5 1 calc GR . P . .
H58B H 0.552859 0.492983 0.485148 0.122 Uiso 0.5 1 calc GR . P . .
H58C H 0.549215 0.475685 0.427354 0.122 Uiso 0.5 1 calc GR . P . .
C59 C 0.6228(10) 0.0907(9) 0.4957(8) 0.055(4) Uani 0.5 1 d . U P . .
H59A H 0.622779 0.066235 0.467576 0.082 Uiso 0.5 1 calc GR . P . .
H59B H 0.664966 0.093611 0.509406 0.082 Uiso 0.5 1 calc GR . P . .
H59C H 0.608862 0.124491 0.483857 0.082 Uiso 0.5 1 calc GR . P . .
N6 N 0.5886(9) 0.0756(7) 0.5279(7) 0.055(2) Uani 0.5 1 d . U P . .
H6A H 0.551484 0.090649 0.521092 0.066 Uiso 0.5 1 calc R . P . .
H6B H 0.602497 0.090456 0.556787 0.066 Uiso 0.5 1 calc R . P . .
C60 C 0.5744(14) 0.0250(10) 0.5410(11) 0.084(6) Uani 0.5 1 d . U P . .
H60A H 0.554710 0.007695 0.512386 0.125 Uiso 0.5 1 calc GR . P . .
H60B H 0.545879 0.025058 0.569776 0.125 Uiso 0.5 1 calc GR . P . .
H60C H 0.612559 0.006761 0.550244 0.125 Uiso 0.5 1 calc GR . P . .
N7 N 0.6004(9) 0.2500(7) 0.5026(7) 0.155(6) Uani 1 1 d D U . . .
H7A H 0.582556 0.278265 0.516849 0.186 Uiso 1 1 calc R . . . .
H7B H 0.583804 0.221769 0.517699 0.186 Uiso 1 1 calc R . . . .
C61 C 0.6679(11) 0.2512(9) 0.5133(10) 0.208(9) Uani 1 1 d D U . . .
H61A H 0.689240 0.227024 0.490876 0.312 Uiso 1 1 calc GR . . . .
H61B H 0.675260 0.241356 0.548385 0.312 Uiso 1 1 calc GR . . . .
H61C H 0.683784 0.286140 0.507518 0.312 Uiso 1 1 calc GR . . . .
C62 C 0.5834(10) 0.2489(8) 0.4462(7) 0.150(5) Uani 1 1 d D U . . .
H62A H 0.594780 0.281830 0.430675 0.224 Uiso 1 1 calc GR . . . .
H62B H 0.538660 0.243294 0.442470 0.224 Uiso 1 1 calc GR . . . .
H62C H 0.605988 0.220857 0.429651 0.224 Uiso 1 1 calc GR . . . .
N8 N 1.0437(13) 0.2149(12) 0.3287(11) 0.139(8) Uani 0.5 1 d D U P . .
H8A H 1.015788 0.226618 0.305721 0.167 Uiso 0.5 1 calc DR . P . .
H8B H 1.034911 0.230508 0.358474 0.167 Uiso 0.5 1 calc DR . P . .
C63 C 1.0380(18) 0.2989(18) 0.6667(15) 0.100(10) Uani 0.3333 1 d D U P . .
H63A H 1.030023 0.335299 0.674316 0.149 Uiso 0.3333 1 calc GR . P . .
H63B H 1.002677 0.278061 0.677854 0.149 Uiso 0.3333 1 calc GR . P . .
H63C H 1.043674 0.294682 0.630334 0.149 Uiso 0.3333 1 calc GR . P . .
C64 C 1.1069(15) 0.2320(15) 0.3125(16) 0.153(11) Uani 0.5 1 d D U P . .
H64A H 1.113250 0.222921 0.277015 0.229 Uiso 0.5 1 calc GR . P . .
H64B H 1.138399 0.214931 0.333225 0.229 Uiso 0.5 1 calc GR . P . .
H64C H 1.110409 0.269462 0.316513 0.229 Uiso 0.5 1 calc DGR . P . .
N9 N 1.0957(19) 0.2817(19) 0.6938(14) 0.145(12) Uani 0.3333 1 d D U P . .
H9A H 1.085271 0.272746 0.725787 0.174 Uiso 0.3333 1 calc R . P . .
H9B H 1.122251 0.308815 0.695782 0.174 Uiso 0.3333 1 calc R . P . .
C65 C 1.130(2) 0.237(2) 0.670(2) 0.150(13) Uani 0.3333 1 d D U P . .
H65A H 1.137812 0.244531 0.634377 0.224 Uiso 0.3333 1 calc GR . P . .
H65B H 1.103956 0.205687 0.672257 0.224 Uiso 0.3333 1 calc GR . P . .
H65C H 1.168999 0.231079 0.687520 0.224 Uiso 0.3333 1 calc GR . P . .
C66 C 1.015(3) -0.123(2) 0.482(2) 0.20(2) Uani 0.3333 1 d D U P . .
H66A H 1.049717 -0.102104 0.469247 0.295 Uiso 0.3333 1 calc GR U P . .
H66B H 1.025401 -0.134791 0.516380 0.295 Uiso 0.3333 1 calc DGR U P . .
H66C H 0.977624 -0.101473 0.483617 0.295 Uiso 0.3333 1 calc DGR U P . .
C67 C 1.016(3) 0.623(2) 0.519(2) 0.169(18) Uani 0.3333 1 d D U P . .
H67A H 1.019142 0.636950 0.485170 0.253 Uiso 0.3333 1 calc DGR U P . .
H67B H 0.982528 0.597432 0.520615 0.253 Uiso 0.3333 1 calc GR U P . .
H67C H 1.055453 0.606112 0.528306 0.253 Uiso 0.3333 1 calc GR U P . .
N10 N 1.003(3) 0.6655(17) 0.556(2) 0.179(18) Uani 0.3333 1 d D U P . .
H10A H 0.972169 0.685435 0.542985 0.214 Uiso 0.3333 1 calc R U P . .
H10B H 1.037491 0.685457 0.558542 0.214 Uiso 0.3333 1 calc DR U P . .
C68 C 0.980(4) -0.155(3) 0.396(2) 0.21(2) Uani 0.3333 1 d D U P . .
H68A H 0.941373 -0.134637 0.399636 0.317 Uiso 0.3333 1 calc DGR U P . .
H68B H 0.971108 -0.186358 0.377380 0.317 Uiso 0.3333 1 calc GR U P . .
H68C H 1.010757 -0.134203 0.378232 0.317 Uiso 0.3333 1 calc GR U P . .
N11 N 1.004(3) -0.1684(19) 0.448(2) 0.21(2) Uani 0.3333 1 d D U P . .
H11A H 0.976819 -0.189974 0.463546 0.248 Uiso 0.3333 1 calc DR U P . .
H11B H 1.040602 -0.185847 0.444810 0.248 Uiso 0.3333 1 calc DR U P . .
C69 C 0.984(4) 0.647(3) 0.608(2) 0.189(19) Uani 0.3333 1 d D U P . .
H69A H 1.017248 0.625784 0.622745 0.284 Uiso 0.3333 1 calc DGR U P . .
H69B H 0.945855 0.626822 0.606095 0.284 Uiso 0.3333 1 calc GR U P . .
H69C H 0.977064 0.677091 0.630196 0.284 Uiso 0.3333 1 calc GR U P . .
C70 C 1.0333(16) 0.1576(12) 0.3352(14) 0.140(9) Uani 0.5 1 d D U P . .
H70A H 1.065941 0.143275 0.356734 0.210 Uiso 0.5 1 calc DGR . P . .
H70B H 1.034321 0.140747 0.302208 0.210 Uiso 0.5 1 calc GR . P . .
H70C H 0.992730 0.151798 0.350920 0.210 Uiso 0.5 1 calc DGR . P . .
N12 N 0.1971(14) 0.0547(11) 0.4134(11) 0.151(10) Uani 0.5 1 d D U P . .
H12A H 0.197253 0.051248 0.379304 0.181 Uiso 0.5 1 calc DR . P . .
H12B H 0.160903 0.040865 0.424584 0.181 Uiso 0.5 1 calc DR . P . .
C71 C 0.2493(14) 0.0221(11) 0.4339(14) 0.131(8) Uani 0.5 1 d D U P . .
H71A H 0.287851 0.030777 0.416319 0.196 Uiso 0.5 1 calc GR . P . .
H71B H 0.239651 -0.014397 0.428692 0.196 Uiso 0.5 1 calc DGR . P . .
H71C H 0.254199 0.028906 0.469988 0.196 Uiso 0.5 1 calc DGR . P . .
C72 C 0.1958(19) 0.1108(12) 0.4250(13) 0.158(10) Uani 0.5 1 d D U P . .
H72A H 0.237124 0.125526 0.419503 0.237 Uiso 0.5 1 calc DGR . P . .
H72B H 0.183631 0.115864 0.460176 0.237 Uiso 0.5 1 calc GR . P . .
H72C H 0.165783 0.127980 0.402849 0.237 Uiso 0.5 1 calc DGR . P . .

loop_
_atom_site_aniso_label
_atom_site_aniso_U_11
_atom_site_aniso_U_22
_atom_site_aniso_U_33
_atom_site_aniso_U_23
_atom_site_aniso_U_13
_atom_site_aniso_U_12
V1 0.0269(7) 0.0232(7) 0.0221(7) -0.0026(5) 0.0031(6) 0.0007(5)
V2 0.0272(7) 0.0238(7) 0.0226(7) -0.0028(5) -0.0043(6) -0.0005(6)
V3 0.0264(7) 0.0210(7) 0.0290(8) 0.0025(6) 0.0003(6) -0.0049(5)
V4 0.0266(7) 0.0200(7) 0.0280(7) 0.0020(5) -0.0004(6) 0.0046(5)
V5 0.0289(7) 0.0246(7) 0.0205(7) 0.0028(5) -0.0048(6) -0.0042(6)
V6 0.0230(7) 0.0249(7) 0.0272(7) 0.0045(6) 0.0050(6) 0.0002(6)
V7 0.0219(7) 0.0243(7) 0.0283(8) 0.0042(6) -0.0054(6) -0.0008(5)
V8 0.0288(8) 0.0259(7) 0.0205(7) 0.0033(5) 0.0052(6) 0.0046(6)
V9 0.0288(7) 0.0283(7) 0.0187(7) -0.0015(5) -0.0064(6) 0.0061(6)
V10 0.0284(8) 0.0232(7) 0.0235(7) 0.0061(5) -0.0029(6) -0.0042(6)
V11 0.0284(7) 0.0280(7) 0.0182(7) -0.0011(5) 0.0059(6) -0.0050(6)
V12 0.0291(8) 0.0232(7) 0.0238(7) 0.0053(5) 0.0026(6) 0.0039(6)
V13 0.0234(7) 0.0359(8) 0.0266(8) -0.0037(6) -0.0057(6) 0.0026(6)
V14 0.0281(8) 0.0314(8) 0.0233(7) -0.0028(6) -0.0017(6) 0.0077(6)
V15 0.0226(7) 0.0367(8) 0.0270(8) -0.0040(6) 0.0048(6) -0.0018(6)
V16 0.0286(8) 0.0316(8) 0.0238(7) -0.0023(6) 0.0022(6) -0.0077(6)
P1 0.0304(12) 0.0232(10) 0.0268(11) 0.0026(8) 0.0026(9) -0.0004(9)
P2 0.0273(12) 0.0270(11) 0.0311(12) 0.0042(9) 0.0000(9) 0.0011(9)
P3 0.0292(12) 0.0240(10) 0.0255(11) 0.0024(8) -0.0012(9) 0.0013(9)
P4 0.0270(12) 0.0282(11) 0.0305(12) 0.0043(9) 0.0028(9) -0.0013(9)
P5 0.0282(11) 0.0266(11) 0.0253(11) -0.0005(9) -0.0019(9) 0.0044(9)
P6 0.0276(11) 0.0261(10) 0.0254(11) 0.0001(8) 0.0026(9) -0.0039(9)
P7 0.0332(12) 0.0341(12) 0.0237(11) -0.0013(9) -0.0001(9) -0.0025(9)
P8 0.0356(13) 0.0357(12) 0.0223(11) -0.0013(9) -0.0021(9) 0.0031(10)
O1 0.035(2) 0.029(2) 0.035(2) -0.001(2) 0.002(2) 0.000(2)
O2 0.033(2) 0.033(2) 0.029(2) -0.002(2) -0.001(2) 0.002(2)
O3 0.035(2) 0.031(2) 0.029(2) -0.001(2) 0.000(2) -0.003(2)
O4 0.033(3) 0.033(2) 0.035(3) 0.006(2) 0.000(2) 0.003(2)
O5 0.031(2) 0.024(2) 0.029(2) 0.006(2) -0.004(2) -0.002(2)
O6 0.038(3) 0.029(2) 0.035(3) 0.000(2) 0.002(2) -0.005(2)
O7 0.033(2) 0.028(2) 0.036(2) 0.006(2) 0.000(2) -0.003(2)
O8 0.037(3) 0.027(2) 0.035(3) 0.004(2) -0.002(2) -0.005(2)
O9 0.037(3) 0.027(2) 0.034(3) 0.005(2) 0.001(2) 0.005(2)
O10 0.034(2) 0.031(2) 0.033(2) -0.003(2) -0.002(2) -0.002(2)
O11 0.036(2) 0.034(2) 0.035(2) -0.004(2) -0.002(2) -0.006(2)
O12 0.034(2) 0.034(2) 0.033(2) 0.005(2) 0.000(2) -0.003(2)
O13 0.030(2) 0.027(2) 0.029(2) 0.004(2) 0.002(2) 0.001(2)
O14 0.032(2) 0.023(2) 0.033(2) 0.003(2) 0.000(2) 0.002(2)
O15 0.034(2) 0.035(2) 0.035(2) -0.003(2) 0.000(2) 0.006(2)
O16 0.034(2) 0.024(2) 0.031(2) 0.003(2) -0.001(2) -0.002(2)
O17 0.036(3) 0.033(2) 0.028(2) -0.002(2) -0.001(2) 0.004(2)
O18 0.037(3) 0.026(2) 0.035(2) 0.002(2) 0.002(2) -0.002(2)
O19 0.040(3) 0.032(2) 0.038(2) 0.003(2) -0.001(2) -0.005(2)
O20 0.045(3) 0.040(3) 0.030(2) 0.002(2) 0.002(2) -0.002(2)
O21 0.036(3) 0.027(2) 0.036(3) 0.002(2) -0.003(2) 0.003(2)
O22 0.038(3) 0.029(2) 0.035(3) -0.002(2) -0.002(2) 0.007(2)
O23 0.039(3) 0.031(2) 0.040(3) 0.005(2) 0.000(2) 0.003(2)
O24 0.034(2) 0.033(2) 0.029(2) -0.001(2) 0.000(2) -0.004(2)
O25 0.040(3) 0.031(2) 0.039(3) -0.003(2) 0.004(2) -0.006(2)
O26 0.036(2) 0.030(2) 0.035(2) 0.005(2) 0.000(2) 0.002(2)
O27 0.038(3) 0.034(2) 0.042(3) 0.009(2) 0.005(2) 0.001(2)
O28 0.038(3) 0.031(2) 0.037(3) -0.004(2) -0.005(2) 0.005(2)
O29 0.038(3) 0.038(3) 0.038(3) -0.007(2) 0.004(2) 0.001(2)
O30 0.044(3) 0.041(3) 0.035(3) 0.003(2) -0.003(2) 0.000(2)
O31 0.039(3) 0.032(2) 0.041(3) 0.009(2) 0.003(2) -0.001(2)
O32 0.037(3) 0.034(2) 0.041(3) 0.010(2) -0.003(2) 0.000(2)
O33 0.037(2) 0.036(2) 0.041(3) 0.007(2) -0.004(2) 0.002(2)
O34 0.041(3) 0.033(3) 0.043(4) -0.011(3) -0.007(3) 0.003(3)
O35 0.043(4) 0.035(3) 0.052(4) -0.004(3) -0.002(3) -0.010(3)
O36 0.050(3) 0.044(3) 0.030(3) -0.002(2) -0.001(2) 0.000(2)
O37 0.039(3) 0.037(3) 0.033(3) -0.004(2) 0.003(2) 0.000(2)
O38 0.040(3) 0.030(3) 0.050(4) 0.000(3) 0.002(3) 0.013(3)
O39 0.038(3) 0.038(3) 0.036(3) -0.007(2) -0.004(2) 0.000(2)
O40 0.044(4) 0.052(4) 0.022(3) 0.001(3) 0.012(3) -0.014(3)
O41 0.046(4) 0.034(3) 0.040(4) -0.015(3) 0.010(3) 0.002(3)
O42 0.048(3) 0.043(3) 0.032(3) 0.000(2) -0.002(2) -0.003(2)
O43 0.039(3) 0.039(3) 0.032(3) -0.003(2) -0.002(2) 0.001(2)
O44 0.042(3) 0.042(3) 0.032(2) 0.002(2) 0.000(2) 0.001(2)
O45 0.048(4) 0.044(4) 0.042(4) -0.004(3) 0.012(3) -0.018(3)
O46 0.029(3) 0.055(4) 0.049(4) 0.010(3) -0.016(3) -0.003(3)
O47 0.043(3) 0.041(3) 0.032(3) 0.000(2) -0.002(2) -0.003(2)
O48 0.055(4) 0.036(3) 0.044(4) 0.019(3) -0.016(3) -0.005(3)
O49 0.030(3) 0.053(4) 0.048(4) 0.011(3) 0.014(3) 0.000(3)
O50 0.046(4) 0.050(4) 0.027(3) 0.001(3) 0.015(3) 0.011(3)
O51 0.045(4) 0.048(4) 0.024(3) -0.001(3) -0.011(3) 0.012(3)
O52 0.057(4) 0.037(3) 0.039(4) 0.017(3) 0.015(3) 0.004(3)
O53 0.047(4) 0.046(4) 0.044(4) -0.004(3) -0.008(3) 0.019(3)
O54 0.053(4) 0.053(4) 0.027(3) -0.001(3) -0.012(3) -0.012(3)
O55 0.034(4) 0.065(4) 0.047(4) -0.004(3) -0.011(3) -0.001(3)
O56 0.036(4) 0.064(4) 0.051(4) -0.003(3) 0.013(3) 0.000(3)
N1 0.069(6) 0.047(5) 0.071(6) -0.005(4) -0.042(5) 0.009(4)
N2 0.065(6) 0.049(5) 0.067(6) -0.003(4) 0.035(5) -0.005(4)
C1 0.052(3) 0.039(3) 0.043(3) 0.006(3) 0.010(3) 0.002(3)
C2 0.051(3) 0.045(3) 0.049(3) 0.001(3) 0.006(3) 0.000(3)
C3 0.051(3) 0.044(3) 0.048(3) -0.003(3) -0.005(3) -0.001(3)
C4 0.050(3) 0.043(3) 0.045(3) 0.005(3) -0.008(3) 0.000(3)
C5 0.048(3) 0.040(3) 0.054(4) 0.008(3) 0.000(3) 0.006(3)
C6 0.045(3) 0.038(3) 0.056(4) 0.009(3) -0.002(3) -0.005(3)
C7 0.061(4) 0.048(3) 0.060(4) -0.005(3) -0.003(3) -0.003(3)
C8 0.063(4) 0.051(4) 0.063(4) -0.007(3) 0.007(3) 0.006(3)
C9 0.066(4) 0.056(4) 0.054(4) 0.009(3) -0.002(3) 0.002(3)
C10 0.064(4) 0.049(4) 0.060(4) 0.007(3) -0.007(3) 0.004(3)
N3 0.080(6) 0.090(6) 0.082(6) 0.021(5) 0.017(5) -0.002(5)
C11 0.067(4) 0.053(4) 0.053(4) 0.009(3) 0.007(3) 0.000(3)
C12 0.063(4) 0.049(4) 0.060(4) 0.007(3) 0.009(3) -0.006(3)
N4 0.079(6) 0.093(6) 0.081(6) 0.017(5) -0.021(5) 0.000(5)
C13 0.060(4) 0.047(3) 0.068(4) 0.012(3) -0.004(3) -0.008(3)
C14 0.075(5) 0.059(4) 0.069(4) 0.016(4) -0.012(4) -0.003(4)
C15 0.075(4) 0.056(4) 0.072(4) 0.010(4) -0.013(4) 0.005(4)
C16 0.062(4) 0.049(4) 0.067(4) 0.012(3) 0.002(3) 0.008(3)
C17 0.077(5) 0.057(4) 0.067(4) 0.018(4) 0.017(4) 0.005(4)
C18 0.074(4) 0.053(4) 0.073(4) 0.018(4) -0.001(4) 0.012(4)
C19 0.070(4) 0.049(4) 0.078(5) 0.017(4) -0.001(4) -0.012(4)
C20 0.098(8) 0.074(7) 0.058(7) -0.016(6) -0.030(6) 0.020(6)
C21 0.076(5) 0.061(4) 0.069(4) -0.013(4) -0.017(4) -0.001(4)
C22 0.075(4) 0.053(4) 0.071(4) 0.011(4) 0.018(4) -0.004(4)
C23 0.066(4) 0.063(4) 0.060(4) -0.013(3) -0.003(3) -0.008(3)
C24 0.067(4) 0.056(4) 0.081(5) 0.015(4) 0.005(4) -0.019(4)
C25 0.101(8) 0.071(7) 0.057(7) -0.016(6) 0.028(6) -0.017(6)
C26 0.072(4) 0.057(4) 0.074(5) -0.013(4) -0.011(4) -0.004(4)
C27 0.074(5) 0.063(4) 0.072(5) -0.014(4) 0.015(4) 0.001(4)
C28 0.074(5) 0.059(4) 0.076(5) -0.010(4) 0.010(4) 0.006(4)
C29 0.078(5) 0.063(4) 0.063(4) 0.014(4) 0.007(4) 0.004(4)
C30 0.065(4) 0.065(4) 0.061(4) -0.012(3) 0.003(3) 0.007(3)
C31 0.068(4) 0.061(4) 0.081(5) 0.015(4) -0.003(4) 0.017(4)
C32 0.061(4) 0.059(4) 0.077(4) 0.019(3) -0.004(4) -0.011(3)
C33 0.078(5) 0.066(4) 0.064(4) 0.012(4) -0.005(4) -0.002(4)
C34 0.063(4) 0.059(4) 0.074(4) 0.021(3) 0.004(4) 0.010(3)
C35 0.111(11) 0.187(13) 0.126(12) -0.048(11) 0.056(10) 0.056(10)
C36 0.106(9) 0.075(8) 0.114(10) 0.004(8) 0.039(8) 0.017(8)
C37 0.095(9) 0.079(8) 0.117(10) 0.003(8) -0.040(8) -0.016(7)
C38 0.080(5) 0.076(4) 0.068(4) -0.015(4) 0.003(4) 0.003(4)
C39 0.106(10) 0.190(13) 0.129(12) -0.044(11) -0.062(9) -0.061(10)
C40 0.071(4) 0.073(4) 0.091(5) 0.018(4) 0.003(4) 0.015(4)
C41 0.080(5) 0.075(4) 0.070(4) -0.017(4) -0.001(4) -0.003(4)
C42 0.070(4) 0.072(4) 0.093(5) 0.018(4) -0.006(4) -0.019(4)
C43 0.090(4) 0.081(4) 0.080(4) 0.001(4) -0.006(4) -0.025(4)
C44 0.106(5) 0.095(5) 0.097(5) 0.000(5) -0.004(5) -0.032(5)
C45 0.102(5) 0.094(5) 0.091(5) -0.007(5) -0.005(5) -0.034(5)
C46 0.101(5) 0.095(5) 0.089(5) -0.008(4) -0.013(5) -0.030(5)
C47 0.083(4) 0.078(4) 0.072(4) -0.004(4) -0.007(4) -0.022(4)
C48 0.070(4) 0.066(4) 0.057(4) 0.000(3) 0.000(3) -0.022(3)
C49 0.111(10) 0.122(10) 0.133(10) -0.006(9) 0.029(9) 0.022(9)
C50 0.088(4) 0.082(4) 0.079(4) 0.002(4) 0.003(4) 0.022(4)
C51 0.105(5) 0.096(5) 0.094(5) 0.002(5) 0.003(5) 0.028(5)
C52 0.103(5) 0.095(5) 0.090(5) -0.004(5) 0.004(5) 0.030(5)
C53 0.099(5) 0.095(5) 0.087(5) -0.005(4) 0.008(5) 0.025(5)
C54 0.082(4) 0.078(4) 0.072(4) -0.003(4) 0.003(4) 0.019(4)
C55 0.070(4) 0.065(4) 0.054(4) 0.000(3) -0.002(3) 0.018(3)
C56 0.122(10) 0.133(10) 0.144(10) -0.004(9) -0.031(9) -0.017(9)
C57 0.068(8) 0.055(8) 0.045(8) -0.006(7) -0.027(7) 0.002(7)
N5 0.062(5) 0.045(5) 0.055(5) -0.009(4) -0.015(4) -0.002(4)
C58 0.098(12) 0.059(11) 0.088(12) 0.000(10) -0.040(11) -0.005(10)
C59 0.068(8) 0.053(8) 0.044(8) -0.005(7) 0.031(7) -0.001(7)
N6 0.061(5) 0.046(5) 0.059(5) -0.009(4) 0.014(5) 0.002(4)
C60 0.096(12) 0.067(11) 0.087(12) -0.003(11) 0.039(11) 0.007(11)
N7 0.171(9) 0.105(8) 0.188(10) 0.006(7) -0.016(8) -0.001(8)
C61 0.216(18) 0.105(13) 0.30(2) 0.014(15) -0.031(18) 0.003(15)
C62 0.179(11) 0.104(9) 0.166(11) -0.001(9) 0.008(10) -0.001(9)
N8 0.125(16) 0.183(18) 0.109(15) -0.008(16) -0.013(14) 0.009(16)
C63 0.081(19) 0.16(2) 0.055(17) -0.013(18) 0.018(15) -0.035(19)
C64 0.12(2) 0.21(2) 0.13(2) 0.01(2) -0.009(18) 0.02(2)
N9 0.14(3) 0.21(3) 0.08(2) -0.02(2) 0.041(19) -0.03(2)
C65 0.16(3) 0.19(3) 0.10(2) -0.02(2) 0.02(2) -0.05(3)
C66 0.19(2) 0.20(2) 0.20(2) 0.001(15) 0.001(15) 0.004(15)
C67 0.16(2) 0.17(2) 0.18(2) -0.003(15) 0.003(15) -0.004(15)
N10 0.176(19) 0.181(19) 0.180(19) -0.003(9) -0.002(9) 0.004(9)
C68 0.20(2) 0.21(2) 0.22(3) 0.009(15) 0.006(15) 0.004(15)
N11 0.20(2) 0.21(2) 0.21(2) -0.001(9) 0.001(9) -0.004(9)
C69 0.18(2) 0.19(2) 0.20(2) 0.004(15) -0.006(15) -0.005(15)
C70 0.127(14) 0.164(15) 0.128(14) -0.003(13) -0.006(13) 0.020(14)
N12 0.18(2) 0.15(2) 0.128(19) 0.002(18) 0.013(18) 0.029(19)
C71 0.138(16) 0.138(16) 0.116(15) -0.006(14) -0.008(14) -0.015(15)
C72 0.165(18) 0.164(19) 0.146(18) 0.003(18) 0.001(17) -0.023(18)

loop_
_atom_type_symbol
_atom_type_description
_atom_type_scat_dispersion_real
_atom_type_scat_dispersion_imag
_atom_type_scat_source
C C 0.0033 0.0016 'International Tables Vol C Tables 4.2.6.8 and 6.1.1.4'
H H 0.0000 0.0000 'International Tables Vol C Tables 4.2.6.8 and 6.1.1.4'
N N 0.0061 0.0033 'International Tables Vol C Tables 4.2.6.8 and 6.1.1.4'
O O 0.0106 0.0060 'International Tables Vol C Tables 4.2.6.8 and 6.1.1.4'
P P 0.1023 0.0942 'International Tables Vol C Tables 4.2.6.8 and 6.1.1.4'
V V 0.3005 0.5294 'International Tables Vol C Tables 4.2.6.8 and 6.1.1.4'

loop_
_geom_angle_atom_site_label_1
_geom_angle_atom_site_label_2
_geom_angle_atom_site_label_3
_geom_angle
_geom_angle_site_symmetry_1
_geom_angle_site_symmetry_3
_geom_angle_publ_flag
O2 V1 V11 37.34(16) . . ?
O2 V1 O8 76.6(2) . . ?
O2 V1 O12 147.9(2) . . ?
O2 V1 O30 89.1(2) . . ?
O8 V1 V11 39.40(16) . . ?
O8 V1 O12 87.9(2) . . ?
O8 V1 O30 141.7(3) . . ?
O12 V1 V11 120.45(17) . . ?
O30 V1 V11 116.87(19) . . ?
O30 V1 O12 86.0(2) . . ?
O41 V1 V11 115.4(2) . . ?
O41 V1 O2 106.2(3) . . ?
O41 V1 O8 109.3(3) . . ?
O41 V1 O12 105.4(3) . . ?
O41 V1 O30 108.7(3) . . ?
O3 V2 V9 37.58(17) . . ?
O3 V2 O4 147.9(2) . . ?
O3 V2 O9 76.8(2) . . ?
O3 V2 O20 89.0(2) . . ?
O4 V2 V9 120.23(17) . . ?
O9 V2 V9 39.41(17) . . ?
O9 V2 O4 87.6(2) . . ?
O9 V2 O20 141.7(3) . . ?
O20 V2 V9 116.87(19) . . ?
O20 V2 O4 86.2(2) . . ?
O34 V2 V9 115.3(2) . . ?
O34 V2 O3 106.0(3) . . ?
O34 V2 O4 105.6(3) . . ?
O34 V2 O9 109.3(3) . . ?
O34 V2 O20 108.8(3) . . ?
O7 V3 V7 38.43(17) . . ?
O7 V3 O14 77.9(2) . . ?
O7 V3 O23 147.8(2) . . ?
O7 V3 O27 89.6(2) . . ?
O14 V3 V7 39.68(16) . . ?
O14 V3 O23 87.8(2) . . ?
O14 V3 O27 143.9(2) . . ?
O23 V3 V7 119.79(18) . . ?
O27 V3 V7 118.20(18) . . ?
O27 V3 O23 85.3(2) . . ?
O35 V3 V7 115.7(2) . . ?
O35 V3 O7 105.9(3) . . ?
O35 V3 O14 108.4(3) . . ?
O35 V3 O23 106.0(3) . . ?
O35 V3 O27 107.5(3) . . ?
O16 V4 V6 39.83(16) . . ?
O16 V4 O19 87.6(2) . . ?
O16 V4 O32 143.8(2) . . ?
O19 V4 V6 119.72(17) . . ?
O26 V4 V6 38.35(17) . . ?
O26 V4 O16 78.0(2) . . ?
O26 V4 O19 147.4(2) . . ?
O26 V4 O32 89.6(2) . . ?
O32 V4 V6 118.33(17) . . ?
O32 V4 O19 85.1(2) . . ?
O38 V4 V6 115.6(2) . . ?
O38 V4 O16 108.7(3) . . ?
O38 V4 O19 106.4(3) . . ?
O38 V4 O26 105.9(3) . . ?
O38 V4 O32 107.4(3) . . ?
V7 V5 V10 76.58(5) . . ?
O5 V5 V7 41.37(16) . . ?
O5 V5 V10 38.44(16) . . ?
O5 V5 O6 77.5(2) . . ?
O5 V5 O31 142.1(2) . . ?
O6 V5 V7 115.03(18) . . ?
O6 V5 V10 39.32(17) . . ?
O6 V5 O31 88.1(2) . . ?
O7 V5 V7 41.23(17) . . ?
O7 V5 V10 114.72(18) . . ?
O7 V5 O5 82.6(2) . . ?
O7 V5 O6 146.2(2) . . ?
O7 V5 O31 91.3(2) . . ?
O31 V5 V7 123.80(18) . . ?
O31 V5 V10 117.21(18) . . ?
O54 V5 V7 111.9(3) . . ?
O54 V5 V10 115.8(2) . . ?
O54 V5 O5 108.8(3) . . ?
O54 V5 O6 106.1(3) . . ?
O54 V5 O7 106.1(3) . . ?
O54 V5 O31 108.8(3) . . ?
V8 V6 V4 76.20(5) . . ?
O13 V6 V4 114.20(17) . . ?
O13 V6 V8 41.06(16) . . ?
O13 V6 O16 146.0(2) . . ?
O13 V6 O21 90.5(2) . . ?
O16 V6 V4 39.26(16) . . ?
O16 V6 V8 114.66(17) . . ?
O21 V6 V4 115.12(17) . . ?
O21 V6 V8 121.53(17) . . ?
O21 V6 O16 87.6(2) . . ?
O26 V6 V4 38.30(17) . . ?
O26 V6 V8 40.99(17) . . ?
O26 V6 O13 82.0(2) . . ?
O26 V6 O16 77.3(2) . . ?
O26 V6 O21 138.6(2) . . ?
O49 V6 V4 117.8(2) . . ?
O49 V6 V8 111.9(3) . . ?
O49 V6 O13 104.9(3) . . ?
O49 V6 O16 107.6(3) . . ?
O49 V6 O21 110.7(3) . . ?
O49 V6 O26 110.5(3) . . ?
V5 V7 V3 76.18(5) . . ?
O5 V7 V3 114.22(17) . . ?
O5 V7 V5 41.13(16) . . ?
O5 V7 O14 146.2(2) . . ?
O5 V7 O18 90.7(2) . . ?
O7 V7 V3 38.59(17) . . ?
O7 V7 V5 40.80(16) . . ?
O7 V7 O5 81.9(2) . . ?
O7 V7 O14 77.6(2) . . ?
O7 V7 O18 139.3(2) . . ?
O14 V7 V3 39.28(16) . . ?
O14 V7 V5 114.72(17) . . ?
O18 V7 V3 115.26(17) . . ?
O18 V7 V5 121.94(18) . . ?
O18 V7 O14 87.7(2) . . ?
O46 V7 V3 117.8(2) . . ?
O46 V7 V5 112.0(3) . . ?
O46 V7 O5 104.9(3) . . ?
O46 V7 O7 110.3(3) . . ?
O46 V7 O14 107.3(3) . . ?
O46 V7 O18 110.3(3) . . ?
V6 V8 V12 76.62(5) . . ?
O13 V8 V6 41.34(16) . . ?
O13 V8 V12 38.57(16) . . ?
O13 V8 O22 77.4(2) . . ?
O13 V8 O33 142.2(3) . . ?
O22 V8 V6 114.79(17) . . ?
O22 V8 V12 39.01(17) . . ?
O26 V8 V6 41.28(17) . . ?
O26 V8 V12 114.65(18) . . ?
O26 V8 O13 82.5(2) . . ?
O26 V8 O22 145.8(2) . . ?
O26 V8 O33 91.0(2) . . ?
O33 V8 V6 123.76(18) . . ?
O33 V8 V12 117.22(19) . . ?
O33 V8 O22 88.4(2) . . ?
O50 V8 V6 111.6(2) . . ?
O50 V8 V12 115.6(2) . . ?
O50 V8 O13 108.4(3) . . ?
O50 V8 O22 106.2(3) . . ?
O50 V8 O26 106.3(3) . . ?
O50 V8 O33 109.1(3) . . ?
V13 V9 V2 77.04(5) . . ?
O1 V9 V2 115.73(17) . . ?
O1 V9 V13 122.62(18) . . ?
O1 V9 O9 87.7(2) . . ?
O3 V9 V2 38.10(17) . . ?
O3 V9 V13 41.62(17) . . ?
O3 V9 O1 139.3(2) . . ?
O3 V9 O9 76.9(2) . . ?
O9 V9 V2 38.99(17) . . ?
O9 V9 V13 115.22(17) . . ?
O17 V9 V2 114.11(18) . . ?
O17 V9 V13 41.41(18) . . ?
O17 V9 O1 89.1(2) . . ?
O17 V9 O3 82.7(2) . . ?
O17 V9 O9 144.3(2) . . ?
O51 V9 V2 116.3(2) . . ?
O51 V9 V13 110.8(2) . . ?
O51 V9 O1 110.8(3) . . ?
O51 V9 O3 109.7(3) . . ?
O51 V9 O9 106.9(3) . . ?
O51 V9 O17 107.4(3) . . ?
O5 V10 V5 38.30(16) . . ?
O5 V10 O6 77.4(2) . . ?
O5 V10 O11 149.4(2) . . ?
O5 V10 O25 90.3(2) . . ?
O6 V10 V5 39.35(17) . . ?
O6 V10 O11 88.6(2) . . ?
O6 V10 O25 143.5(2) . . ?
O11 V10 V5 121.12(18) . . ?
O25 V10 V5 118.75(17) . . ?
O25 V10 O11 84.9(2) . . ?
O48 V10 V5 114.2(2) . . ?
O48 V10 O5 104.3(3) . . ?
O48 V10 O6 108.4(3) . . ?
O48 V10 O11 105.8(3) . . ?
O48 V10 O25 107.9(3) . . ?
V15 V11 V1 77.05(5) . . ?
O2 V11 V1 38.18(17) . . ?
O2 V11 V15 41.52(17) . . ?
O2 V11 O8 77.1(2) . . ?
O2 V11 O10 139.3(2) . . ?
O8 V11 V1 39.02(16) . . ?
O8 V11 V15 115.28(17) . . ?
O10 V11 V1 115.63(17) . . ?
O10 V11 V15 122.81(17) . . ?
O10 V11 O8 87.5(2) . . ?
O24 V11 V1 114.31(18) . . ?
O24 V11 V15 41.54(17) . . ?
O24 V11 O2 82.7(2) . . ?
O24 V11 O8 144.6(2) . . ?
O24 V11 O10 89.3(2) . . ?
O40 V11 V1 116.3(2) . . ?
O40 V11 V15 110.6(2) . . ?
O40 V11 O2 109.6(3) . . ?
O40 V11 O8 107.0(3) . . ?
O40 V11 O10 111.0(3) . . ?
O40 V11 O24 107.1(3) . . ?
O13 V12 V8 38.22(16) . . ?
O13 V12 O15 149.4(2) . . ?
O13 V12 O22 77.5(2) . . ?
O13 V12 O28 90.6(2) . . ?
O15 V12 V8 121.13(18) . . ?
O22 V12 V8 39.53(16) . . ?
O22 V12 O15 88.5(2) . . ?
O22 V12 O28 143.7(2) . . ?
O28 V12 V8 118.91(17) . . ?
O28 V12 O15 84.7(2) . . ?
O52 V12 V8 113.9(2) . . ?
O52 V12 O13 103.8(3) . . ?
O52 V12 O15 106.3(3) . . ?
O52 V12 O22 108.2(3) . . ?
O52 V12 O28 107.9(3) . . ?
V9 V13 V14 76.61(5) . . ?
O3 V13 V9 41.30(17) . . ?
O3 V13 V14 114.38(17) . . ?
O3 V13 O37 145.7(2) . . ?
O3 V13 O44 90.0(2) . . ?
O17 V13 V9 40.74(17) . . ?
O17 V13 V14 37.77(17) . . ?
O17 V13 O3 81.7(2) . . ?
O17 V13 O37 77.2(2) . . ?
O17 V13 O44 136.4(3) . . ?
O37 V13 V9 115.26(18) . . ?
O37 V13 V14 39.45(17) . . ?
O44 V13 V9 121.96(19) . . ?
O44 V13 V14 115.07(18) . . ?
O44 V13 O37 87.1(2) . . ?
O55 V13 V9 112.2(3) . . ?
O55 V13 V14 116.3(3) . . ?
O55 V13 O3 106.9(3) . . ?
O55 V13 O17 112.3(3) . . ?
O55 V13 O37 106.0(3) . . ?
O55 V13 O44 111.0(3) . . ?
O17 V14 V13 37.71(17) . . ?
O17 V14 O29 88.7(2) . . ?
O17 V14 O36 145.5(3) . . ?
O17 V14 O37 77.5(2) . . ?
O29 V14 V13 118.97(18) . . ?
O29 V14 O36 85.4(3) . . ?
O29 V14 O37 145.0(3) . . ?
O36 V14 V13 120.49(19) . . ?
O37 V14 V13 39.82(17) . . ?
O37 V14 O36 88.2(3) . . ?
O53 V14 V13 115.3(3) . . ?
O53 V14 O17 108.4(3) . . ?
O53 V14 O29 106.6(3) . . ?
O53 V14 O36 105.8(3) . . ?
O53 V14 O37 108.3(3) . . ?
V11 V15 V16 76.59(5) . . ?
O2 V15 V11 41.03(17) . . ?
O2 V15 V16 114.07(18) . . ?
O2 V15 O24 81.5(2) . . ?
O2 V15 O43 145.4(2) . . ?
O2 V15 O47 90.1(2) . . ?
O24 V15 V11 40.85(16) . . ?
O24 V15 V16 37.73(16) . . ?
O24 V15 O43 77.0(2) . . ?
O24 V15 O47 136.5(3) . . ?
O43 V15 V11 115.16(18) . . ?
O43 V15 V16 39.37(17) . . ?
O47 V15 V11 121.90(18) . . ?
O47 V15 V16 114.98(19) . . ?
O47 V15 O43 87.2(2) . . ?
O56 V15 V11 112.1(3) . . ?
O56 V15 V16 116.4(3) . . ?
O56 V15 O2 107.0(3) . . ?
O56 V15 O24 112.1(3) . . ?
O56 V15 O43 106.1(3) . . ?
O56 V15 O47 111.2(3) . . ?
O24 V16 V15 37.72(17) . . ?
O24 V16 O39 88.8(2) . . ?
O24 V16 O42 145.5(3) . . ?
O24 V16 O43 77.4(2) . . ?
O39 V16 V15 118.99(18) . . ?
O39 V16 O42 85.5(3) . . ?
O39 V16 O43 145.0(3) . . ?
O42 V16 V15 120.25(19) . . ?
O43 V16 V15 39.77(17) . . ?
O43 V16 O42 88.1(3) . . ?
O45 V16 V15 114.6(2) . . ?
O45 V16 O24 107.6(3) . . ?
O45 V16 O39 106.9(3) . . ?
O45 V16 O42 106.5(3) . . ?
O45 V16 O43 107.9(3) . . ?
O18 P1 C5 107.1(4) . . ?
O19 P1 O18 110.0(3) . . ?
O19 P1 C5 109.7(4) . . ?
O25 P1 O18 113.4(3) . . ?
O25 P1 O19 108.7(3) . . ?
O25 P1 C5 107.9(4) . . ?
O4 P2 O32 110.2(3) . . ?
O4 P2 O33 109.1(3) . . ?
O4 P2 C2 109.4(4) . . ?
O32 P2 O33 113.3(3) . . ?
O32 P2 C2 107.8(4) . . ?
O33 P2 C2 107.0(4) . . ?
O21 P3 C6 107.2(4) . . ?
O23 P3 O21 110.0(3) . . ?
O23 P3 C6 109.6(4) . . ?
O28 P3 O21 113.4(3) . . ?
O28 P3 O23 108.6(3) . . ?
O28 P3 C6 108.0(4) . . ?
O12 P4 O27 110.1(3) . . ?
O12 P4 O31 109.3(3) . . ?
O12 P4 C3 109.2(4) . . ?
O27 P4 O31 113.3(3) . . ?
O27 P4 C3 107.7(4) . . ?
O31 P4 C3 107.1(4) . . ?
O1 P5 C4 107.1(4) . . ?
O15 P5 O1 109.1(3) . . ?
O15 P5 C4 108.3(4) . . ?
O29 P5 O1 113.9(3) . . ?
O29 P5 O15 109.3(3) . . ?
O29 P5 C4 108.9(4) . . ?
O10 P6 C1 107.5(4) . . ?
O11 P6 O10 109.2(3) . . ?
O11 P6 C1 108.4(4) . . ?
O39 P6 O10 114.2(3) . . ?
O39 P6 O11 109.1(3) . . ?
O39 P6 C1 108.2(4) . . ?
O20 P7 O42 109.8(4) . . ?
O20 P7 O44 112.8(3) . . ?
O20 P7 C48 107.0(4) . . ?
O42 P7 O44 109.5(3) . . ?
O42 P7 C48 107.8(4) . . ?
O44 P7 C48 109.7(4) . . ?
O30 P8 O36 109.7(4) . . ?
O30 P8 O47 112.5(3) . . ?
O30 P8 C55 106.7(4) . . ?
O36 P8 O47 110.2(3) . . ?
O36 P8 C55 108.0(4) . . ?
O47 P8 C55 109.6(4) . . ?
P5 O1 V9 137.2(4) . . ?
V11 O2 V1 104.5(3) . . ?
V11 O2 V15 97.5(3) . . ?
V15 O2 V1 145.2(3) . . ?
V9 O3 V2 104.3(3) . . ?
V9 O3 V13 97.1(3) . . ?
V13 O3 V2 145.4(3) . . ?
P2 O4 V2 140.5(4) . . ?
V5 O5 V7 97.5(2) . . ?
V5 O5 V10 103.3(3) . . ?
V10 O5 V7 143.6(3) . . ?
V10 O6 V5 101.3(3) . . ?
V5 O7 V3 143.5(3) . . ?
V5 O7 V7 98.0(2) . . ?
V7 O7 V3 103.0(3) . . ?
V1 O8 V11 101.6(3) . . ?
V2 O9 V9 101.6(3) . . ?
P6 O10 V11 136.9(4) . . ?
P6 O11 V10 137.4(4) . . ?
P4 O12 V1 140.1(4) . . ?
V6 O13 V12 143.4(3) . . ?
V8 O13 V6 97.6(2) . . ?
V8 O13 V12 103.2(3) . . ?
V3 O14 V7 101.0(3) . . ?
P5 O15 V12 137.5(4) . . ?
V4 O16 V6 100.9(2) . . ?
V9 O17 V13 97.9(3) . . ?
V9 O17 V14 147.9(3) . . ?
V13 O17 V14 104.5(3) . . ?
P1 O18 V7 135.5(4) . . ?
P1 O19 V4 139.8(4) . . ?
P7 O20 V2 137.2(4) . . ?
P3 O21 V6 135.8(4) . . ?
V12 O22 V8 101.5(3) . . ?
P3 O23 V3 139.9(4) . . ?
V11 O24 V15 97.6(3) . . ?
V11 O24 V16 147.7(3) . . ?
V15 O24 V16 104.5(3) . . ?
P1 O25 V10 136.4(4) . . ?
V4 O26 V6 103.4(3) . . ?
V8 O26 V4 143.9(3) . . ?
V8 O26 V6 97.7(2) . . ?
P4 O27 V3 138.4(4) . . ?
P3 O28 V12 136.0(4) . . ?
P5 O29 V14 137.7(4) . . ?
P8 O30 V1 137.5(4) . . ?
P4 O31 V5 136.8(4) . . ?
P2 O32 V4 138.3(4) . . ?
P2 O33 V8 137.0(4) . . ?
P8 O36 V14 140.0(4) . . ?
V14 O37 V13 100.7(3) . . ?
P6 O39 V16 137.7(4) . . ?
P7 O42 V16 140.6(4) . . ?
V16 O43 V15 100.9(3) . . ?
P7 O44 V13 135.8(4) . . ?
P8 O47 V15 136.0(4) . . ?
C37 N1 C20 117.4(11) . . ?
C36 N2 C25 116.1(11) . . ?
C11 C1 P6 119.5(8) . . ?
C12 C1 P6 123.1(8) . . ?
C12 C1 C11 117.3(10) . . ?
C8 C2 P2 122.5(9) . . ?
C8 C2 C30 116.1(10) . . ?
C30 C2 P2 121.3(8) . . ?
C7 C3 P4 122.7(8) . . ?
C7 C3 C23 115.7(10) . . ?
C23 C3 P4 121.5(8) . . ?
C9 C4 P5 119.9(8) . . ?
C10 C4 P5 122.8(9) . . ?
C10 C4 C9 117.3(10) . . ?
C16 C5 P1 123.3(9) . . ?
C34 C5 P1 119.2(8) . . ?
C34 C5 C16 117.5(10) . . ?
C13 C6 P3 122.9(8) . . ?
C32 C6 P3 119.0(8) . . ?
C32 C6 C13 118.1(10) . . ?
C3 C7 C26 123.8(11) . . ?
C2 C8 C28 122.0(12) . . ?
C4 C9 C33 120.1(11) . . ?
C4 C10 C15 120.6(11) . . ?
C49 N3 C35 143.2(11) . . ?
C29 C11 C1 120.3(11) . . ?
C1 C12 C22 119.3(11) . . ?
C56 N4 C39 143.3(11) . . ?
C6 C13 C19 121.2(11) . . ?
C15 C14 C33 122.7(12) . . ?
C14 C15 C10 120.5(12) . . ?
C5 C16 C18 121.3(11) . . ?
C22 C17 C29 122.6(12) . . ?
C31 C18 C16 121.2(12) . . ?
C24 C19 C13 120.2(11) . . ?
C26 C21 C41 122.4(12) . . ?
C17 C22 C12 120.7(12) . . ?
C3 C23 C41 121.7(12) . . ?
C19 C24 C42 121.9(12) . . ?
C21 C26 C7 117.9(12) . . ?
C38 C27 C28 119.9(13) . . ?
C27 C28 C8 120.8(13) . . ?
C17 C29 C11 119.6(12) . . ?
C2 C30 C38 118.7(12) . . ?
C18 C31 C40 119.1(12) . . ?
C6 C32 C42 121.1(11) . . ?
C14 C33 C9 118.8(12) . . ?
C5 C34 C40 121.0(11) . . ?
C27 C38 C30 122.2(13) . . ?
C31 C40 C34 119.7(13) . . ?
C21 C41 C23 118.3(13) . . ?
C24 C42 C32 117.4(12) . . ?
C44 C43 C48 120.0 . . ?
C45 C44 C43 120.0 . . ?
C44 C45 C46 120.0 . . ?
C45 C46 C47 120.0 . . ?
C46 C47 C48 120.0 . . ?
C43 C48 P7 121.5(5) . . ?
C47 C48 P7 118.5(5) . . ?
C47 C48 C43 120.0 . . ?
C51 C50 C55 120.0 . . ?
C50 C51 C52 120.0 . . ?
C53 C52 C51 120.0 . . ?
C52 C53 C54 120.0 . . ?
C53 C54 C55 120.0 . . ?
C50 C55 P8 121.4(5) . . ?
C54 C55 P8 118.5(5) . . ?
C54 C55 C50 120.0 . . ?
C57 N5 C58 129(2) . . ?
C59 N6 C60 129(2) . . ?
C61 N7 C62 114.6(16) . . ?
C64 N8 C70 117.4(19) . . ?
C63 N9 C65 115(2) . . ?
C67 N10 C69 114(2) . . ?
C66 N11 C68 114(2) . . ?
C72 N12 C71 119.1(17) . . ?

loop_
_geom_bond_atom_site_label_1
_geom_bond_atom_site_label_2
_geom_bond_distance
_geom_bond_site_symmetry_2
_geom_bond_publ_flag
V1 V11 3.0540(19) . ?
V1 O2 1.950(6) . ?
V1 O8 1.963(6) . ?
V1 O12 1.986(6) . ?
V1 O30 1.963(6) . ?
V1 O41 1.592(6) . ?
V2 V9 3.0551(19) . ?
V2 O3 1.945(6) . ?
V2 O4 1.980(6) . ?
V2 O9 1.962(6) . ?
V2 O20 1.967(6) . ?
V2 O34 1.589(6) . ?
V3 V7 3.0454(19) . ?
V3 O7 1.949(6) . ?
V3 O14 1.965(5) . ?
V3 O23 1.998(6) . ?
V3 O27 1.974(6) . ?
V3 O35 1.586(6) . ?
V4 V6 3.0453(19) . ?
V4 O16 1.963(5) . ?
V4 O19 1.999(6) . ?
V4 O26 1.940(6) . ?
V4 O32 1.975(6) . ?
V4 O38 1.588(6) . ?
V5 V7 2.919(2) . ?
V5 V10 3.0410(19) . ?
V5 O5 1.936(6) . ?
V5 O6 1.966(6) . ?
V5 O7 1.926(6) . ?
V5 O31 1.972(6) . ?
V5 O54 1.610(6) . ?
V6 V8 2.917(2) . ?
V6 O13 1.944(5) . ?
V6 O16 1.986(5) . ?
V6 O21 1.979(6) . ?
V6 O26 1.942(6) . ?
V6 O49 1.598(6) . ?
V7 O5 1.946(5) . ?
V7 O7 1.942(6) . ?
V7 O14 1.981(5) . ?
V7 O18 1.975(6) . ?
V7 O46 1.591(6) . ?
V8 V12 3.0417(19) . ?
V8 O13 1.933(6) . ?
V8 O22 1.976(6) . ?
V8 O26 1.931(6) . ?
V8 O33 1.968(6) . ?
V8 O50 1.611(6) . ?
V9 V13 2.892(2) . ?
V9 O1 1.973(6) . ?
V9 O3 1.923(6) . ?
V9 O9 1.980(6) . ?
V9 O17 1.905(6) . ?
V9 O51 1.614(5) . ?
V10 O5 1.942(5) . ?
V10 O6 1.965(6) . ?
V10 O11 1.988(6) . ?
V10 O25 1.974(6) . ?
V10 O48 1.573(6) . ?
V11 V15 2.890(2) . ?
V11 O2 1.913(6) . ?
V11 O8 1.979(6) . ?
V11 O10 1.969(6) . ?
V11 O24 1.907(6) . ?
V11 O40 1.615(5) . ?
V12 O13 1.948(5) . ?
V12 O15 1.984(6) . ?
V12 O22 1.954(6) . ?
V12 O28 1.979(6) . ?
V12 O52 1.577(6) . ?
V13 V14 3.056(2) . ?
V13 O3 1.935(6) . ?
V13 O17 1.931(6) . ?
V13 O37 1.992(6) . ?
V13 O44 1.984(6) . ?
V13 O55 1.595(6) . ?
V14 O17 1.934(6) . ?
V14 O29 1.972(6) . ?
V14 O36 1.985(6) . ?
V14 O37 1.976(6) . ?
V14 O53 1.586(6) . ?
V15 V16 3.059(2) . ?
V15 O2 1.932(6) . ?
V15 O24 1.933(6) . ?
V15 O43 1.992(6) . ?
V15 O47 1.978(6) . ?
V15 O56 1.594(6) . ?
V16 O24 1.934(6) . ?
V16 O39 1.976(6) . ?
V16 O42 1.979(6) . ?
V16 O43 1.976(6) . ?
V16 O45 1.595(6) . ?
P1 O18 1.538(6) . ?
P1 O19 1.523(6) . ?
P1 O25 1.513(6) . ?
P1 C5 1.793(10) . ?
P2 O4 1.508(6) . ?
P2 O32 1.511(6) . ?
P2 O33 1.532(6) . ?
P2 C2 1.776(10) . ?
P3 O21 1.535(6) . ?
P3 O23 1.523(6) . ?
P3 O28 1.510(6) . ?
P3 C6 1.791(10) . ?
P4 O12 1.509(6) . ?
P4 O27 1.513(6) . ?
P4 O31 1.526(6) . ?
P4 C3 1.776(10) . ?
P5 O1 1.528(6) . ?
P5 O15 1.522(6) . ?
P5 O29 1.516(6) . ?
P5 C4 1.787(10) . ?
P6 O10 1.539(6) . ?
P6 O11 1.519(6) . ?
P6 O39 1.506(6) . ?
P6 C1 1.787(9) . ?
P7 O20 1.517(6) . ?
P7 O42 1.526(6) . ?
P7 O44 1.525(6) . ?
P7 C48 1.778(6) . ?
P8 O30 1.515(6) . ?
P8 O36 1.524(6) . ?
P8 O47 1.534(6) . ?
P8 C55 1.774(6) . ?
N1 C20 1.470(15) . ?
N1 C37 1.456(16) . ?
N2 C25 1.467(15) . ?
N2 C36 1.435(16) . ?
C1 C11 1.407(15) . ?
C1 C12 1.365(14) . ?
C2 C8 1.368(14) . ?
C2 C30 1.403(15) . ?
C3 C7 1.369(14) . ?
C3 C23 1.392(15) . ?
C4 C9 1.380(15) . ?
C4 C10 1.367(14) . ?
C5 C16 1.347(14) . ?
C5 C34 1.340(15) . ?
C6 C13 1.357(14) . ?
C6 C32 1.338(14) . ?
C7 C26 1.386(15) . ?
C8 C28 1.387(15) . ?
C9 C33 1.427(15) . ?
C10 C15 1.415(15) . ?
N3 C35 1.569(12) . ?
N3 C49 1.562(11) . ?
C11 C29 1.391(15) . ?
C12 C22 1.430(15) . ?
N4 C39 1.572(12) . ?
N4 C56 1.565(12) . ?
C13 C19 1.413(15) . ?
C14 C15 1.281(16) . ?
C14 C33 1.336(17) . ?
C16 C18 1.411(15) . ?
C17 C22 1.290(16) . ?
C17 C29 1.326(17) . ?
C18 C31 1.287(16) . ?
C19 C24 1.268(16) . ?
C21 C26 1.339(17) . ?
C21 C41 1.367(17) . ?
C23 C41 1.397(16) . ?
C24 C42 1.388(17) . ?
C27 C28 1.313(17) . ?
C27 C38 1.323(17) . ?
C30 C38 1.402(16) . ?
C31 C40 1.374(17) . ?
C32 C42 1.424(16) . ?
C34 C40 1.407(16) . ?
C43 C44 1.3900 . ?
C43 C48 1.3900 . ?
C44 C45 1.3900 . ?
C45 C46 1.3900 . ?
C46 C47 1.3900 . ?
C47 C48 1.3900 . ?
C50 C51 1.3900 . ?
C50 C55 1.3900 . ?
C51 C52 1.3900 . ?
C52 C53 1.3900 . ?
C53 C54 1.3900 . ?
C54 C55 1.3900 . ?
C57 N5 1.15(2) . ?
N5 C58 1.38(3) . ?
C59 N6 1.17(2) . ?
N6 C60 1.36(3) . ?
N7 C61 1.452(16) . ?
N7 C62 1.510(15) . ?
N8 C64 1.467(18) . ?
N8 C70 1.480(18) . ?
C63 N9 1.474(19) . ?
N9 C65 1.484(19) . ?
C66 N11 1.48(2) . ?
C67 N10 1.47(2) . ?
N10 C69 1.50(2) . ?
C68 N11 1.49(2) . ?
N12 C71 1.476(17) . ?
N12 C72 1.459(18) . ?
